data_7158317
loop_
_publ_author_name
'Zhu, Jun'
'Wang, Xu-Dong'
'Luo, Jian'
'Ao, Yu-Fei'
'Wang, Qi-Qiang'
'Wang, De-Xian'

_publ_section_title
;
 Cation-chloride cotransport mediated by an ion pair transporter.
;
_journal_issue 39
_journal_name_full 'Organic &amp; biomolecular chemistry'
_journal_page_first 8586
_journal_page_last 8590
_journal_paper_doi 10.1039/d1ob01617b
_journal_volume 19
_journal_year 2021
_chemical_formula_moiety 'C30 H50 Ca N8 O11, 2(I), C H Cl3, H2 O'
_chemical_formula_sum 'C31 H53 Ca Cl3 I2 N8 O12'
_chemical_formula_weight 1130.04
_space_group_crystal_system monoclinic
_space_group_IT_number 14
_space_group_name_Hall '-P 2yn'
_space_group_name_H-M_alt 'P 1 21/n 1'
_atom_sites_solution_hydrogens mixed
_audit_creation_date 2018-01-31
_audit_creation_method
;
Olex2 1.2
(compiled 2017.08.10 svn.r3458 for OlexSys, GUI svn.r5381)
;
_audit_update_record
;
2021-08-17 deposited with the CCDC.	2021-09-15 downloaded from the CCDC.
;
_cell_angle_alpha 90
_cell_angle_beta 117.084(5)
_cell_angle_gamma 90
_cell_formula_units_Z 4
_cell_length_a 15.2822(5)
_cell_length_b 20.3116(5)
_cell_length_c 16.7995(6)
_cell_measurement_reflns_used 19460
_cell_measurement_temperature 173(2)
_cell_measurement_theta_max 27.5060
_cell_measurement_theta_min 1.6810
_cell_volume 4642.8(3)
_computing_cell_refinement 'CrysAlisPro 1.171.39.9d (Rigaku OD, 2015)'
_computing_data_collection 'CrystalClear (Rigaku Inc., 2007)'
_computing_data_reduction 'CrysAlisPro 1.171.39.9d (Rigaku OD, 2015)'
_computing_molecular_graphics 'Olex2 (Dolomanov et al., 2009)'
_computing_publication_material 'CIFTAB (Sheldrick, 2014)'
_computing_structure_refinement 'ShelXL (Sheldrick, 2015)'
_computing_structure_solution 'SHELXT (Sheldrick, 2015)'
_diffrn_ambient_temperature 173.15
_diffrn_measured_fraction_theta_full 0.997
_diffrn_measured_fraction_theta_max 0.990
_diffrn_measurement_device_type 'MM007-HF CCD(Saturn 724+)'
_diffrn_measurement_method '\w scans at fixed \c = 45\%'
_diffrn_radiation_monochromator Confocal
_diffrn_radiation_type MoK\a
_diffrn_radiation_wavelength 0.71073
_diffrn_reflns_av_unetI/netI 0.0233
_diffrn_reflns_Laue_measured_fraction_full 0.997
_diffrn_reflns_Laue_measured_fraction_max 0.990
_diffrn_reflns_limit_h_max 17
_diffrn_reflns_limit_h_min -19
_diffrn_reflns_limit_k_max 26
_diffrn_reflns_limit_k_min -26
_diffrn_reflns_limit_l_max 21
_diffrn_reflns_limit_l_min -20
_diffrn_reflns_number 10593
_diffrn_reflns_point_group_measured_fraction_full 0.997
_diffrn_reflns_point_group_measured_fraction_max 0.990
_diffrn_reflns_theta_full 25.242
_diffrn_reflns_theta_max 27.538
_diffrn_reflns_theta_min 1.691
_diffrn_source 'Rotating Anode'
_exptl_absorpt_coefficient_mu 1.699
_exptl_absorpt_correction_T_max 1.00000
_exptl_absorpt_correction_T_min 0.85477
_exptl_absorpt_correction_type multi-scan
_exptl_absorpt_process_details
;
CrysAlisPro 1.171.39.9d (Rigaku Oxford Diffraction, 2015)
Empirical absorption correction using spherical harmonics,
 implemented in SCALE3 ABSPACK scaling algorithm.
;
_exptl_crystal_colour yellow
_exptl_crystal_density_diffrn 1.617
_exptl_crystal_description prism
_exptl_crystal_F_000 2272
_exptl_crystal_size_max 0.338
_exptl_crystal_size_mid 0.217
_exptl_crystal_size_min 0.056
_refine_diff_density_max 1.053
_refine_diff_density_min -0.660
_refine_diff_density_rms 0.085
_refine_ls_extinction_method none
_refine_ls_goodness_of_fit_ref 1.058
_refine_ls_hydrogen_treatment constr
_refine_ls_matrix_type full
_refine_ls_number_parameters 521
_refine_ls_number_reflns 10593
_refine_ls_number_restraints 0
_refine_ls_restrained_S_all 1.058
_refine_ls_R_factor_all 0.0383
_refine_ls_R_factor_gt 0.0338
_refine_ls_shift/su_max 0.002
_refine_ls_shift/su_mean 0.000
_refine_ls_structure_factor_coef Fsqd
_refine_ls_weighting_details 'w=1/[\s^2^(Fo^2^)+(0.0272P)^2^+7.5310P] where P=(Fo^2^+2Fc^2^)/3'
_refine_ls_weighting_scheme calc
_refine_ls_wR_factor_gt 0.0808
_refine_ls_wR_factor_ref 0.0828
_reflns_Friedel_coverage 0.000
_reflns_number_gt 9445
_reflns_number_total 10593
_reflns_threshold_expression 'I > 2\s(I)'
_cod_data_source_file d1ob01617b2.cif
_cod_data_source_block mx6776e_tw
_cod_depositor_comments 'Adding full bibliography for 7158317.cif.'
_cod_database_code 7158317
_shelx_shelxl_version_number 2016/6
_shelx_space_group_comment
;
The symmetry employed for this shelxl refinement is uniquely defined
by the following loop, which should always be used as a source of
symmetry information in preference to the above space-group names.
They are only intended as comments.
;
_shelx_estimated_absorpt_t_max 0.911
_shelx_estimated_absorpt_t_min 0.597
_olex2_refinement_description
;
1. Twinned data refinement
 Scales: 0.8117(12)
 0.1883(12)
2. Fixed Uiso
 At 1.2 times of:
  All C(H) groups, {H10A,H10B} of O10, {H12C,H12D} of O12, All C(H,H) groups
 At 1.5 times of:
  All C(H,H,H) groups, {H11A,H11B} of O11, {H9A,H9B} of O9
3.a Riding coordinates:
 O10(H10A,H10B), O12(H12C,H12D)
3.b Rotating group:
 O9(H9A,H9B), O11(H11A,H11B)
3.c Ternary CH refined with riding coordinates:
 C31(H31)
3.d Secondary CH2 refined with riding coordinates:
 C4(H4A,H4B), C6(H6A,H6B), C8(H8A,H8B), C9(H9C,H9D), C10(H10C,H10D), C11(H11C,
 H11D), C12(H12A,H12B), C13(H13A,H13B), C14(H14A,H14B), C15(H15A,H15B),
 C16(H16A,H16B), C17(H17A,H17B), C21(H21A,H21B), C23(H23A,H23B)
3.e Aromatic/amide H refined with riding coordinates:
 C26(H26), C27(H27), C28(H28), C30(H30)
3.f Idealised Me refined as rotating group:
 C5(H5A,H5B,H5C), C7(H7A,H7B,H7C), C22(H22A,H22B,H22C), C24(H24A,H24B,H24C)
;
_olex2_submission_special_instructions 'No special instructions were received'

loop_
_space_group_symop_operation_xyz
'x, y, z'
'-x+1/2, y+1/2, -z+1/2'
'-x, -y, -z'
'x-1/2, -y-1/2, z-1/2'

loop_
_atom_site_label
_atom_site_type_symbol
_atom_site_fract_x
_atom_site_fract_y
_atom_site_fract_z
_atom_site_U_iso_or_equiv
_atom_site_adp_type
_atom_site_occupancy
_atom_site_site_symmetry_order
_atom_site_calc_flag
_atom_site_refinement_flags_posn
_atom_site_refinement_flags_adp
_atom_site_refinement_flags_occupancy
_atom_site_disorder_assembly
_atom_site_disorder_group
N1 N 0.41701(17) 0.40567(12) 0.07845(16) 0.0251(5) Uani 1 1 d . . . . .
O1 O 0.28930(14) 0.44599(11) 0.09255(13) 0.0297(4) Uani 1 1 d . . . . .
Ca1 Ca 0.52794(4) 0.29822(3) 0.54900(4) 0.02653(12) Uani 1 1 d . . . . .
C1 C 0.3831(2) 0.42364(13) 0.13503(18) 0.0234(5) Uani 1 1 d . . . . .
O2 O 0.56494(15) 0.39144(12) 0.34475(13) 0.0333(5) Uani 1 1 d . . . . .
C2 C 0.5111(2) 0.38389(14) 0.1200(2) 0.0261(6) Uani 1 1 d . . . . .
N2 N 0.56528(17) 0.37941(12) 0.20980(16) 0.0261(5) Uani 1 1 d . . . . .
O3 O 0.64161(16) 0.29314(11) 0.48703(14) 0.0337(5) Uani 1 1 d . . . . .
C3 C 0.5189(2) 0.39703(14) 0.25574(19) 0.0263(6) Uani 1 1 d . . . . .
N3 N 0.42757(17) 0.42238(12) 0.22398(15) 0.0249(5) Uani 1 1 d . . . . .
O4 O 0.56094(17) 0.18442(11) 0.51675(15) 0.0406(5) Uani 1 1 d . . . . .
N4 N 0.55606(19) 0.36594(12) 0.07088(17) 0.0293(5) Uani 1 1 d . . . . .
C4 C 0.6553(2) 0.33732(15) 0.1146(2) 0.0324(7) Uani 1 1 d . . . . .
H4A H 0.694970 0.360447 0.171736 0.039 Uiso 1 1 calc R . . . .
H4B H 0.687750 0.343454 0.075787 0.039 Uiso 1 1 calc R . . . .
O5 O 0.43535(17) 0.21445(11) 0.58011(16) 0.0407(6) Uani 1 1 d . . . . .
N5 N 0.05649(17) 0.40194(12) 0.36055(17) 0.0283(5) Uani 1 1 d . . . . .
C5 C 0.6510(3) 0.26430(16) 0.1325(3) 0.0411(8) Uani 1 1 d . . . . .
H5A H 0.620518 0.240436 0.075614 0.062 Uiso 1 1 calc GR . . . .
H5B H 0.611929 0.257794 0.164716 0.062 Uiso 1 1 calc GR . . . .
H5C H 0.717734 0.247632 0.168787 0.062 Uiso 1 1 calc GR . . . .
O6 O 0.45616(16) 0.33555(12) 0.64443(14) 0.0356(5) Uani 1 1 d . . . . .
N6 N 0.17520(17) 0.41333(12) 0.51484(16) 0.0270(5) Uani 1 1 d . . . . .
C6 C 0.5096(3) 0.37226(17) -0.0269(2) 0.0380(7) Uani 1 1 d . . . . .
H6A H 0.437705 0.377524 -0.050008 0.046 Uiso 1 1 calc R . . . .
H6B H 0.521409 0.331714 -0.053246 0.046 Uiso 1 1 calc R . . . .
O7 O 0.33187(15) 0.44286(12) 0.54245(14) 0.0355(5) Uani 1 1 d . . . . .
N7 N 0.22076(18) 0.43637(13) 0.39929(16) 0.0284(5) Uani 1 1 d . . . . .
C7 C 0.5508(4) 0.4314(2) -0.0546(3) 0.0542(10) Uani 1 1 d . . . . .
H7A H 0.517227 0.435778 -0.119805 0.081 Uiso 1 1 calc GR . . . .
H7B H 0.621371 0.425117 -0.034318 0.081 Uiso 1 1 calc GR . . . .
H7C H 0.540404 0.471416 -0.027347 0.081 Uiso 1 1 calc GR . . . .
C8 C 0.6629(2) 0.3639(2) 0.3810(2) 0.0462(9) Uani 1 1 d . . . . .
H8A H 0.708544 0.395935 0.375298 0.055 Uiso 1 1 calc R . . . .
H8B H 0.662530 0.323440 0.347919 0.055 Uiso 1 1 calc R . . . .
N8 N 0.01392(18) 0.38262(13) 0.47360(18) 0.0305(5) Uani 1 1 d . . . . .
O8 O 0.09979(15) 0.42559(12) 0.25364(14) 0.0343(5) Uani 1 1 d . . . . .
O9 O 0.66827(17) 0.28323(13) 0.68305(15) 0.0433(6) Uani 1 1 d . . . . .
H9A H 0.672213 0.278784 0.735421 0.065 Uiso 1 1 d GR . . . .
H9B H 0.728044 0.281053 0.691562 0.065 Uiso 1 1 d GR . . . .
C9 C 0.6959(2) 0.34790(18) 0.4784(2) 0.0355(7) Uani 1 1 d . . . . .
H9C H 0.766916 0.337232 0.507599 0.043 Uiso 1 1 calc R . . . .
H9D H 0.685931 0.386796 0.508807 0.043 Uiso 1 1 calc R . . . .
O10 O 0.53968(15) 0.41116(10) 0.53051(13) 0.0288(4) Uani 1 1 d . . . . .
H10A H 0.493732 0.427324 0.483308 0.035 Uiso 1 1 d R . . . .
H10B H 0.559242 0.449754 0.550108 0.035 Uiso 1 1 d R . . . .
C10 C 0.6841(3) 0.23004(18) 0.4841(2) 0.0432(9) Uani 1 1 d . . . . .
H10C H 0.730974 0.220895 0.535099 0.052 Uiso 1 1 calc R . . . .
H10D H 0.706680 0.231074 0.446284 0.052 Uiso 1 1 calc R . . . .
O11 O 0.39702(16) 0.29882(11) 0.40381(14) 0.0352(5) Uani 1 1 d . . . . .
H11A H 0.334676 0.295255 0.388406 0.053 Uiso 1 1 d GR . . . .
H11B H 0.399787 0.302923 0.353526 0.053 Uiso 1 1 d GR . . . .
C11 C 0.6050(3) 0.17928(19) 0.4578(2) 0.0471(9) Uani 1 1 d . . . . .
H11C H 0.554864 0.186585 0.395224 0.057 Uiso 1 1 calc R . . . .
H11D H 0.633218 0.134766 0.462055 0.057 Uiso 1 1 calc R . . . .
C12 C 0.4753(3) 0.14358(17) 0.4884(3) 0.0518(10) Uani 1 1 d . . . . .
H12A H 0.491112 0.097668 0.479819 0.062 Uiso 1 1 calc R . . . .
H12B H 0.422455 0.159842 0.431083 0.062 Uiso 1 1 calc R . . . .
C13 C 0.4432(3) 0.14656(18) 0.5597(3) 0.0540(11) Uani 1 1 d . . . . .
H13A H 0.378776 0.124458 0.539133 0.065 Uiso 1 1 calc R . . . .
H13B H 0.491503 0.123598 0.613934 0.065 Uiso 1 1 calc R . . . .
C14 C 0.4226(3) 0.2232(2) 0.6585(3) 0.0497(10) Uani 1 1 d . . . . .
H14A H 0.485421 0.215337 0.712668 0.060 Uiso 1 1 calc R . . . .
H14B H 0.373042 0.191799 0.658480 0.060 Uiso 1 1 calc R . . . .
C15 C 0.3891(3) 0.2921(2) 0.6574(3) 0.0479(9) Uani 1 1 d . . . . .
H15A H 0.321748 0.297869 0.608335 0.058 Uiso 1 1 calc R . . . .
H15B H 0.388257 0.302349 0.714663 0.058 Uiso 1 1 calc R . . . .
C16 C 0.4607(2) 0.40020(18) 0.6794(2) 0.0369(7) Uani 1 1 d . . . . .
H16A H 0.509993 0.426166 0.669868 0.044 Uiso 1 1 calc R . . . .
H16B H 0.483587 0.396998 0.744676 0.044 Uiso 1 1 calc R . . . .
C17 C 0.3635(2) 0.43664(19) 0.6376(2) 0.0381(8) Uani 1 1 d . . . . .
H17A H 0.313739 0.412068 0.648054 0.046 Uiso 1 1 calc R . . . .
H17B H 0.371333 0.480816 0.664944 0.046 Uiso 1 1 calc R . . . .
C18 C 0.2379(2) 0.42970(14) 0.48469(19) 0.0262(6) Uani 1 1 d . . . . .
C19 C 0.0837(2) 0.39899(14) 0.4492(2) 0.0257(6) Uani 1 1 d . . . . .
C20 C 0.1283(2) 0.42142(14) 0.34283(19) 0.0264(6) Uani 1 1 d . . . . .
C21 C 0.0330(2) 0.38215(16) 0.5675(2) 0.0335(7) Uani 1 1 d . . . . .
H21A H 0.103858 0.374138 0.605959 0.040 Uiso 1 1 calc R . . . .
H21B H -0.003952 0.345417 0.576762 0.040 Uiso 1 1 calc R . . . .
C22 C 0.0037(3) 0.44628(19) 0.5958(3) 0.0478(9) Uani 1 1 d . . . . .
H22A H -0.065558 0.455676 0.555952 0.072 Uiso 1 1 calc GR . . . .
H22B H 0.044565 0.482244 0.592198 0.072 Uiso 1 1 calc GR . . . .
H22C H 0.013399 0.442210 0.657357 0.072 Uiso 1 1 calc GR . . . .
C23 C -0.0861(2) 0.36848(17) 0.4062(2) 0.0370(7) Uani 1 1 d . . . . .
H23A H -0.099093 0.392085 0.350368 0.044 Uiso 1 1 calc R . . . .
H23B H -0.132855 0.385141 0.427252 0.044 Uiso 1 1 calc R . . . .
C24 C -0.1036(3) 0.2957(2) 0.3866(3) 0.0525(10) Uani 1 1 d . . . . .
H24A H -0.171636 0.288613 0.341396 0.079 Uiso 1 1 calc GR . . . .
H24B H -0.091716 0.272190 0.441507 0.079 Uiso 1 1 calc GR . . . .
H24C H -0.058685 0.279232 0.364158 0.079 Uiso 1 1 calc GR . . . .
C25 C 0.1556(2) 0.46481(15) 0.22467(18) 0.0269(6) Uani 1 1 d . . . . .
C26 C 0.1592(2) 0.53210(16) 0.23755(19) 0.0307(6) Uani 1 1 d . . . . .
H26 H 0.127722 0.551826 0.268968 0.037 Uiso 1 1 calc R . . . .
C27 C 0.2097(2) 0.57020(16) 0.2037(2) 0.0328(7) Uani 1 1 d . . . . .
H27 H 0.213556 0.616503 0.212683 0.039 Uiso 1 1 calc R . . . .
C28 C 0.2546(2) 0.54147(15) 0.1569(2) 0.0304(6) Uani 1 1 d . . . . .
H28 H 0.289139 0.567639 0.133510 0.036 Uiso 1 1 calc R . . . .
C29 C 0.24826(19) 0.47425(15) 0.14491(18) 0.0255(6) Uani 1 1 d . . . . .
C30 C 0.19947(19) 0.43414(15) 0.17826(18) 0.0257(6) Uani 1 1 d . . . . .
H30 H 0.196168 0.387795 0.169752 0.031 Uiso 1 1 calc R . . . .
I1 I 0.82145(2) 0.76993(2) 0.60750(2) 0.03231(6) Uani 1 1 d . . . . .
I2 I 0.58948(2) 0.77247(2) 0.78836(2) 0.03488(6) Uani 1 1 d . . . . .
Cl1 Cl 0.86205(10) 0.50729(7) 0.14228(9) 0.0740(3) Uani 1 1 d . . . . .
Cl2 Cl 0.70113(10) 0.50401(5) 0.18718(8) 0.0637(3) Uani 1 1 d . . . . .
Cl3 Cl 0.79324(9) 0.62743(5) 0.18776(7) 0.0601(3) Uani 1 1 d . . . . .
C31 C 0.7600(3) 0.54974(17) 0.1361(2) 0.0433(8) Uani 1 1 d . . . . .
H31 H 0.712599 0.556313 0.071711 0.052 Uiso 1 1 calc R . . . .
O12 O 0.39624(14) 0.46933(10) 0.37932(13) 0.0275(4) Uani 1 1 d . . . . .
H12C H 0.342272 0.457958 0.378425 0.033 Uiso 1 1 d R . . . .
H12D H 0.396242 0.459418 0.330155 0.033 Uiso 1 1 d R . . . .

loop_
_atom_site_aniso_label
_atom_site_aniso_U_11
_atom_site_aniso_U_22
_atom_site_aniso_U_33
_atom_site_aniso_U_23
_atom_site_aniso_U_13
_atom_site_aniso_U_12
N1 0.0275(12) 0.0293(12) 0.0231(11) -0.0003(10) 0.0155(10) 0.0018(10)
O1 0.0242(10) 0.0455(12) 0.0203(10) -0.0013(9) 0.0109(8) 0.0063(9)
Ca1 0.0245(3) 0.0289(3) 0.0225(3) 0.0010(2) 0.0075(2) -0.0025(2)
C1 0.0234(13) 0.0248(13) 0.0236(13) -0.0002(11) 0.0120(11) 0.0000(10)
O2 0.0231(10) 0.0554(14) 0.0242(10) 0.0100(10) 0.0131(9) 0.0117(9)
C2 0.0310(14) 0.0231(13) 0.0312(15) 0.0019(12) 0.0201(13) 0.0005(11)
N2 0.0241(12) 0.0307(12) 0.0291(13) 0.0055(10) 0.0171(10) 0.0045(10)
O3 0.0332(11) 0.0413(12) 0.0282(11) 0.0006(10) 0.0153(9) 0.0076(10)
C3 0.0243(13) 0.0305(14) 0.0265(14) 0.0038(12) 0.0136(11) 0.0008(11)
N3 0.0243(11) 0.0309(12) 0.0221(11) 0.0007(10) 0.0129(10) 0.0009(10)
O4 0.0388(13) 0.0327(12) 0.0338(12) -0.0034(10) 0.0022(10) 0.0015(10)
N4 0.0328(13) 0.0325(13) 0.0310(13) 0.0012(11) 0.0218(11) 0.0039(10)
C4 0.0318(15) 0.0346(16) 0.0408(17) -0.0011(14) 0.0253(14) 0.0022(13)
O5 0.0321(12) 0.0382(12) 0.0393(13) 0.0129(10) 0.0054(10) -0.0064(10)
N5 0.0243(12) 0.0315(13) 0.0324(13) -0.0033(11) 0.0157(11) -0.0026(10)
C5 0.0432(19) 0.0329(17) 0.058(2) 0.0035(16) 0.0323(18) 0.0061(14)
O6 0.0303(11) 0.0492(13) 0.0308(11) 0.0030(10) 0.0172(9) -0.0071(10)
N6 0.0255(12) 0.0317(13) 0.0275(12) 0.0005(10) 0.0154(10) 0.0016(10)
C6 0.0453(19) 0.0437(18) 0.0323(17) -0.0059(14) 0.0241(15) 0.0025(15)
O7 0.0262(11) 0.0558(14) 0.0249(11) -0.0031(10) 0.0119(9) -0.0069(10)
N7 0.0252(12) 0.0373(13) 0.0259(12) -0.0033(11) 0.0143(10) -0.0046(10)
C7 0.091(3) 0.050(2) 0.037(2) 0.0032(17) 0.043(2) 0.001(2)
C8 0.0283(16) 0.080(3) 0.0363(18) 0.0199(18) 0.0197(15) 0.0201(17)
N8 0.0263(12) 0.0355(13) 0.0355(14) 0.0014(11) 0.0191(11) 0.0006(10)
O8 0.0277(11) 0.0535(14) 0.0233(10) -0.0064(10) 0.0130(9) -0.0138(10)
O9 0.0275(11) 0.0770(18) 0.0228(11) 0.0003(11) 0.0092(9) -0.0020(12)
C9 0.0235(14) 0.054(2) 0.0273(15) 0.0094(14) 0.0104(12) 0.0071(14)
O10 0.0296(10) 0.0277(10) 0.0268(10) 0.0004(8) 0.0109(9) -0.0024(8)
C10 0.0398(19) 0.056(2) 0.0240(16) -0.0035(15) 0.0057(14) 0.0179(16)
O11 0.0283(11) 0.0464(13) 0.0268(11) -0.0008(10) 0.0091(9) -0.0040(10)
C11 0.054(2) 0.045(2) 0.0311(17) -0.0080(15) 0.0094(16) 0.0145(17)
C12 0.048(2) 0.0294(17) 0.049(2) -0.0005(16) -0.0027(18) -0.0040(15)
C13 0.0374(19) 0.0352(18) 0.063(3) 0.0181(18) 0.0001(18) -0.0067(15)
C14 0.0377(19) 0.063(2) 0.043(2) 0.0213(18) 0.0139(16) -0.0091(17)
C15 0.0362(18) 0.066(2) 0.046(2) 0.0125(19) 0.0230(17) -0.0093(17)
C16 0.0276(15) 0.061(2) 0.0207(14) -0.0069(14) 0.0098(12) -0.0079(14)
C17 0.0355(17) 0.059(2) 0.0226(15) -0.0101(15) 0.0159(13) -0.0065(15)
C18 0.0218(13) 0.0300(14) 0.0274(14) -0.0022(12) 0.0117(12) -0.0002(11)
C19 0.0251(13) 0.0248(13) 0.0321(15) -0.0003(12) 0.0175(12) 0.0029(11)
C20 0.0254(13) 0.0299(14) 0.0261(14) -0.0046(12) 0.0136(12) -0.0012(11)
C21 0.0374(17) 0.0356(16) 0.0377(17) 0.0078(14) 0.0259(15) 0.0061(13)
C22 0.062(2) 0.048(2) 0.044(2) 0.0080(17) 0.0334(19) 0.0185(18)
C23 0.0260(15) 0.0479(19) 0.0438(19) 0.0006(15) 0.0216(14) -0.0018(14)
C24 0.040(2) 0.056(2) 0.062(3) -0.011(2) 0.0230(19) -0.0115(17)
C25 0.0188(12) 0.0409(16) 0.0193(13) -0.0010(12) 0.0072(11) -0.0022(11)
C26 0.0266(14) 0.0418(17) 0.0238(14) -0.0028(13) 0.0116(12) 0.0080(13)
C27 0.0355(16) 0.0296(15) 0.0295(16) 0.0012(12) 0.0115(13) 0.0054(13)
C28 0.0292(15) 0.0352(16) 0.0257(14) 0.0059(12) 0.0115(12) 0.0021(12)
C29 0.0190(12) 0.0377(15) 0.0181(13) 0.0013(11) 0.0071(10) 0.0063(11)
C30 0.0223(13) 0.0310(14) 0.0206(13) -0.0026(11) 0.0070(11) 0.0019(11)
I1 0.03151(11) 0.03999(11) 0.02880(10) 0.00147(8) 0.01665(8) -0.00066(8)
I2 0.03009(11) 0.04581(12) 0.02729(11) -0.00194(9) 0.01180(8) -0.00628(8)
Cl1 0.0747(8) 0.0808(8) 0.0749(8) 0.0044(7) 0.0413(7) 0.0241(6)
Cl2 0.0895(8) 0.0514(6) 0.0662(7) -0.0048(5) 0.0495(6) -0.0173(5)
Cl3 0.0863(8) 0.0382(5) 0.0479(5) -0.0004(4) 0.0236(5) -0.0101(5)
C31 0.056(2) 0.0402(18) 0.0352(18) -0.0019(15) 0.0218(17) -0.0005(16)
O12 0.0230(10) 0.0360(11) 0.0222(10) -0.0040(8) 0.0092(8) -0.0048(8)

loop_
_atom_type_symbol
_atom_type_description
_atom_type_scat_dispersion_real
_atom_type_scat_dispersion_imag
_atom_type_scat_source
C C 0.0033 0.0016 'International Tables Vol C Tables 4.2.6.8 and 6.1.1.4'
H H 0.0000 0.0000 'International Tables Vol C Tables 4.2.6.8 and 6.1.1.4'
Ca Ca 0.2262 0.3064 'International Tables Vol C Tables 4.2.6.8 and 6.1.1.4'
Cl Cl 0.1484 0.1585 'International Tables Vol C Tables 4.2.6.8 and 6.1.1.4'
I I -0.4742 1.8119 'International Tables Vol C Tables 4.2.6.8 and 6.1.1.4'
N N 0.0061 0.0033 'International Tables Vol C Tables 4.2.6.8 and 6.1.1.4'
O O 0.0106 0.0060 'International Tables Vol C Tables 4.2.6.8 and 6.1.1.4'

loop_
_geom_angle_atom_site_label_1
_geom_angle_atom_site_label_2
_geom_angle_atom_site_label_3
_geom_angle
_geom_angle_site_symmetry_1
_geom_angle_site_symmetry_3
_geom_angle_publ_flag
C1 N1 C2 113.0(2) . . ?
C1 O1 C29 118.1(2) . . ?
O3 Ca1 O4 66.76(8) . . ?
O3 Ca1 O5 132.39(9) . . ?
O3 Ca1 O6 158.35(8) . . ?
O5 Ca1 O4 65.68(9) . . ?
O5 Ca1 O6 66.05(8) . . ?
O6 Ca1 O4 129.12(9) . . ?
O9 Ca1 O3 83.31(8) . . ?
O9 Ca1 O4 84.23(9) . . ?
O9 Ca1 O5 94.09(8) . . ?
O9 Ca1 O6 84.04(8) . . ?
O9 Ca1 O10 99.52(9) . . ?
O9 Ca1 O11 170.02(9) . . ?
O10 Ca1 O3 82.52(8) . . ?
O10 Ca1 O4 148.49(8) . . ?
O10 Ca1 O5 144.00(8) . . ?
O10 Ca1 O6 82.34(8) . . ?
O10 Ca1 O11 86.41(8) . . ?
O11 Ca1 O3 89.56(8) . . ?
O11 Ca1 O4 86.55(8) . . ?
O11 Ca1 O5 85.55(8) . . ?
O11 Ca1 O6 104.82(8) . . ?
N1 C1 O1 112.3(2) . . ?
N1 C1 N3 129.4(3) . . ?
N3 C1 O1 118.3(2) . . ?
C3 O2 C8 114.9(2) . . ?
N2 C2 N1 124.3(2) . . ?
N4 C2 N1 119.4(3) . . ?
N4 C2 N2 116.3(3) . . ?
C3 N2 C2 114.6(2) . . ?
C9 O3 Ca1 125.26(18) . . ?
C9 O3 C10 113.2(3) . . ?
C10 O3 Ca1 118.5(2) . . ?
O2 C3 N3 113.5(2) . . ?
N2 C3 O2 118.9(3) . . ?
N2 C3 N3 127.6(3) . . ?
C1 N3 C3 111.0(2) . . ?
C11 O4 Ca1 115.2(2) . . ?
C11 O4 C12 111.9(3) . . ?
C12 O4 Ca1 111.5(2) . . ?
C2 N4 C4 120.0(3) . . ?
C2 N4 C6 122.8(3) . . ?
C6 N4 C4 117.2(2) . . ?
N4 C4 H4A 109.5 . . ?
N4 C4 H4B 109.5 . . ?
N4 C4 C5 110.9(3) . . ?
H4A C4 H4B 108.1 . . ?
C5 C4 H4A 109.5 . . ?
C5 C4 H4B 109.5 . . ?
C13 O5 Ca1 120.2(2) . . ?
C14 O5 Ca1 116.8(2) . . ?
C14 O5 C13 113.6(3) . . ?
C20 N5 C19 113.0(2) . . ?
C4 C5 H5A 109.5 . . ?
C4 C5 H5B 109.5 . . ?
C4 C5 H5C 109.5 . . ?
H5A C5 H5B 109.5 . . ?
H5A C5 H5C 109.5 . . ?
H5B C5 H5C 109.5 . . ?
C15 O6 Ca1 118.2(2) . . ?
C16 O6 Ca1 127.17(17) . . ?
C16 O6 C15 113.9(3) . . ?
C18 N6 C19 113.7(2) . . ?
N4 C6 H6A 109.5 . . ?
N4 C6 H6B 109.5 . . ?
N4 C6 C7 110.7(3) . . ?
H6A C6 H6B 108.1 . . ?
C7 C6 H6A 109.5 . . ?
C7 C6 H6B 109.5 . . ?
C18 O7 C17 119.3(2) . . ?
C20 N7 C18 111.5(2) . . ?
C6 C7 H7A 109.5 . . ?
C6 C7 H7B 109.5 . . ?
C6 C7 H7C 109.5 . . ?
H7A C7 H7B 109.5 . . ?
H7A C7 H7C 109.5 . . ?
H7B C7 H7C 109.5 . . ?
O2 C8 H8A 110.1 . . ?
O2 C8 H8B 110.1 . . ?
O2 C8 C9 108.0(2) . . ?
H8A C8 H8B 108.4 . . ?
C9 C8 H8A 110.1 . . ?
C9 C8 H8B 110.1 . . ?
C19 N8 C21 122.1(3) . . ?
C19 N8 C23 120.5(3) . . ?
C23 N8 C21 117.3(2) . . ?
C20 O8 C25 118.4(2) . . ?
Ca1 O9 H9A 127.7 . . ?
Ca1 O9 H9B 127.8 . . ?
H9A O9 H9B 104.5 . . ?
O3 C9 C8 110.7(3) . . ?
O3 C9 H9C 109.5 . . ?
O3 C9 H9D 109.5 . . ?
C8 C9 H9C 109.5 . . ?
C8 C9 H9D 109.5 . . ?
H9C C9 H9D 108.1 . . ?
Ca1 O10 H10A 115.0 . . ?
Ca1 O10 H10B 152.9 . . ?
H10A O10 H10B 90.0 . . ?
O3 C10 H10C 110.1 . . ?
O3 C10 H10D 110.1 . . ?
O3 C10 C11 107.8(3) . . ?
H10C C10 H10D 108.5 . . ?
C11 C10 H10C 110.1 . . ?
C11 C10 H10D 110.1 . . ?
Ca1 O11 H11A 127.5 . . ?
Ca1 O11 H11B 128.0 . . ?
H11A O11 H11B 104.5 . . ?
O4 C11 C10 108.4(3) . . ?
O4 C11 H11C 110.0 . . ?
O4 C11 H11D 110.0 . . ?
C10 C11 H11C 110.0 . . ?
C10 C11 H11D 110.0 . . ?
H11C C11 H11D 108.4 . . ?
O4 C12 H12A 110.3 . . ?
O4 C12 H12B 110.3 . . ?
O4 C12 C13 107.1(3) . . ?
H12A C12 H12B 108.5 . . ?
C13 C12 H12A 110.3 . . ?
C13 C12 H12B 110.3 . . ?
O5 C13 C12 108.9(3) . . ?
O5 C13 H13A 109.9 . . ?
O5 C13 H13B 109.9 . . ?
C12 C13 H13A 109.9 . . ?
C12 C13 H13B 109.9 . . ?
H13A C13 H13B 108.3 . . ?
O5 C14 H14A 110.3 . . ?
O5 C14 H14B 110.3 . . ?
O5 C14 C15 107.3(3) . . ?
H14A C14 H14B 108.5 . . ?
C15 C14 H14A 110.3 . . ?
C15 C14 H14B 110.3 . . ?
O6 C15 C14 108.2(3) . . ?
O6 C15 H15A 110.0 . . ?
O6 C15 H15B 110.0 . . ?
C14 C15 H15A 110.0 . . ?
C14 C15 H15B 110.0 . . ?
H15A C15 H15B 108.4 . . ?
O6 C16 H16A 108.8 . . ?
O6 C16 H16B 108.8 . . ?
O6 C16 C17 113.9(3) . . ?
H16A C16 H16B 107.7 . . ?
C17 C16 H16A 108.8 . . ?
C17 C16 H16B 108.8 . . ?
O7 C17 C16 108.5(2) . . ?
O7 C17 H17A 110.0 . . ?
O7 C17 H17B 110.0 . . ?
C16 C17 H17A 110.0 . . ?
C16 C17 H17B 110.0 . . ?
H17A C17 H17B 108.4 . . ?
N6 C18 O7 119.9(3) . . ?
N6 C18 N7 128.0(3) . . ?
N7 C18 O7 112.1(2) . . ?
N5 C19 N6 124.7(2) . . ?
N8 C19 N5 117.2(3) . . ?
N8 C19 N6 118.1(3) . . ?
N5 C20 N7 129.0(3) . . ?
N5 C20 O8 112.6(2) . . ?
N7 C20 O8 118.4(2) . . ?
N8 C21 H21A 109.0 . . ?
N8 C21 H21B 109.0 . . ?
N8 C21 C22 112.8(3) . . ?
H21A C21 H21B 107.8 . . ?
C22 C21 H21A 109.0 . . ?
C22 C21 H21B 109.0 . . ?
C21 C22 H22A 109.5 . . ?
C21 C22 H22B 109.5 . . ?
C21 C22 H22C 109.5 . . ?
H22A C22 H22B 109.5 . . ?
H22A C22 H22C 109.5 . . ?
H22B C22 H22C 109.5 . . ?
N8 C23 H23A 109.1 . . ?
N8 C23 H23B 109.1 . . ?
N8 C23 C24 112.4(3) . . ?
H23A C23 H23B 107.9 . . ?
C24 C23 H23A 109.1 . . ?
C24 C23 H23B 109.1 . . ?
C23 C24 H24A 109.5 . . ?
C23 C24 H24B 109.5 . . ?
C23 C24 H24C 109.5 . . ?
H24A C24 H24B 109.5 . . ?
H24A C24 H24C 109.5 . . ?
H24B C24 H24C 109.5 . . ?
C26 C25 O8 119.6(3) . . ?
C26 C25 C30 122.6(3) . . ?
C30 C25 O8 117.7(3) . . ?
C25 C26 H26 120.7 . . ?
C25 C26 C27 118.6(3) . . ?
C27 C26 H26 120.7 . . ?
C26 C27 H27 119.7 . . ?
C26 C27 C28 120.7(3) . . ?
C28 C27 H27 119.7 . . ?
C27 C28 H28 120.7 . . ?
C29 C28 C27 118.6(3) . . ?
C29 C28 H28 120.7 . . ?
C28 C29 O1 118.1(3) . . ?
C28 C29 C30 122.7(3) . . ?
C30 C29 O1 119.1(3) . . ?
C25 C30 H30 121.6 . . ?
C29 C30 C25 116.8(3) . . ?
C29 C30 H30 121.6 . . ?
Cl1 C31 Cl2 110.6(2) . . ?
Cl1 C31 Cl3 111.4(2) . . ?
Cl1 C31 H31 108.5 . . ?
Cl2 C31 H31 108.5 . . ?
Cl3 C31 Cl2 109.22(19) . . ?
Cl3 C31 H31 108.5 . . ?
H12C O12 H12D 110.3 . . ?

loop_
_geom_bond_atom_site_label_1
_geom_bond_atom_site_label_2
_geom_bond_distance
_geom_bond_site_symmetry_2
_geom_bond_publ_flag
N1 C1 1.324(3) . ?
N1 C2 1.356(4) . ?
O1 C1 1.356(3) . ?
O1 C29 1.414(3) . ?
Ca1 O3 2.400(2) . ?
Ca1 O4 2.478(2) . ?
Ca1 O5 2.417(2) . ?
Ca1 O6 2.439(2) . ?
Ca1 O9 2.316(2) . ?
Ca1 O10 2.333(2) . ?
Ca1 O11 2.347(2) . ?
C1 N3 1.331(4) . ?
O2 C3 1.336(3) . ?
O2 C8 1.448(4) . ?
C2 N2 1.353(4) . ?
C2 N4 1.343(3) . ?
N2 C3 1.314(3) . ?
O3 C9 1.434(4) . ?
O3 C10 1.448(4) . ?
C3 N3 1.348(4) . ?
O4 C11 1.433(4) . ?
O4 C12 1.435(4) . ?
N4 C4 1.471(4) . ?
N4 C6 1.468(4) . ?
C4 H4A 0.9900 . ?
C4 H4B 0.9900 . ?
C4 C5 1.521(4) . ?
O5 C13 1.439(5) . ?
O5 C14 1.426(5) . ?
N5 C19 1.353(4) . ?
N5 C20 1.322(4) . ?
C5 H5A 0.9800 . ?
C5 H5B 0.9800 . ?
C5 H5C 0.9800 . ?
O6 C15 1.442(4) . ?
O6 C16 1.427(4) . ?
N6 C18 1.314(4) . ?
N6 C19 1.361(4) . ?
C6 H6A 0.9900 . ?
C6 H6B 0.9900 . ?
C6 C7 1.525(5) . ?
O7 C17 1.450(4) . ?
O7 C18 1.344(3) . ?
N7 C18 1.343(4) . ?
N7 C20 1.329(4) . ?
C7 H7A 0.9800 . ?
C7 H7B 0.9800 . ?
C7 H7C 0.9800 . ?
C8 H8A 0.9900 . ?
C8 H8B 0.9900 . ?
C8 C9 1.511(4) . ?
N8 C19 1.346(3) . ?
N8 C21 1.467(4) . ?
N8 C23 1.457(4) . ?
O8 C20 1.359(3) . ?
O8 C25 1.406(3) . ?
O9 H9A 0.8588 . ?
O9 H9B 0.8590 . ?
C9 H9C 0.9900 . ?
C9 H9D 0.9900 . ?
O10 H10A 0.8500 . ?
O10 H10B 0.8500 . ?
C10 H10C 0.8500 . ?
C10 H10D 0.8500 . ?
C10 C11 1.494(5) . ?
O11 H11A 0.8691 . ?
O11 H11B 0.8688 . ?
C11 H11C 0.9900 . ?
C11 H11D 0.9900 . ?
C12 H12A 0.9900 . ?
C12 H12B 0.9900 . ?
C12 C13 1.489(6) . ?
C13 H13A 0.9900 . ?
C13 H13B 0.9900 . ?
C14 H14A 0.9900 . ?
C14 H14B 0.9900 . ?
C14 C15 1.488(6) . ?
C15 H15A 0.9900 . ?
C15 H15B 0.9900 . ?
C16 H16A 0.9900 . ?
C16 H16B 0.9900 . ?
C16 C17 1.516(5) . ?
C17 H17A 0.9900 . ?
C17 H17B 0.9900 . ?
C21 H21A 0.9900 . ?
C21 H21B 0.9900 . ?
C21 C22 1.522(5) . ?
C22 H22A 0.9800 . ?
C22 H22B 0.9800 . ?
C22 H22C 0.9800 . ?
C23 H23A 0.9900 . ?
C23 H23B 0.9900 . ?
C23 C24 1.511(5) . ?
C24 H24A 0.9800 . ?
C24 H24B 0.9800 . ?
C24 H24C 0.9800 . ?
C25 C26 1.381(4) . ?
C25 C30 1.386(4) . ?
C26 H26 0.9500 . ?
C26 C27 1.384(4) . ?
C27 H27 0.9500 . ?
C27 C28 1.388(4) . ?
C28 H28 0.9500 . ?
C28 C29 1.377(4) . ?
C29 C30 1.383(4) . ?
C30 H30 0.9500 . ?
Cl1 C31 1.743(4) . ?
Cl2 C31 1.764(4) . ?
Cl3 C31 1.760(4) . ?
C31 H31 1.0000 . ?
O12 H12C 0.8500 . ?
O12 H12D 0.8502 . ?

loop_
_geom_hbond_atom_site_label_D
_geom_hbond_atom_site_label_H
_geom_hbond_atom_site_label_A
_geom_hbond_distance_DH
_geom_hbond_distance_HA
_geom_hbond_distance_DA
_geom_hbond_angle_DHA
_geom_hbond_site_symmetry_A
O9 H9A I1 0.86 2.60 3.461(2) 177.3 2_646
O9 H9B I2 0.86 2.66 3.516(2) 177.8 2_646
O10 H10A O12 0.85 1.91 2.754(3) 175.8 .
O10 H10B O12 0.85 1.96 2.792(3) 166.5 3_666
O11 H11A I1 0.87 2.76 3.543(2) 151.2 3_666
O11 H11B I2 0.87 2.90 3.629(2) 142.6 3_666
O12 H12C N7 0.85 2.09 2.928(3) 169.9 .
O12 H12D N3 0.85 2.18 3.015(3) 166.8 .

loop_
_geom_torsion_atom_site_label_1
_geom_torsion_atom_site_label_2
_geom_torsion_atom_site_label_3
_geom_torsion_atom_site_label_4
_geom_torsion
_geom_torsion_site_symmetry_1
_geom_torsion_site_symmetry_2
_geom_torsion_site_symmetry_3
_geom_torsion_site_symmetry_4
_geom_torsion_publ_flag
N1 C1 N3 C3 -1.8(4) . . . . ?
N1 C2 N2 C3 1.1(4) . . . . ?
N1 C2 N4 C4 -175.2(3) . . . . ?
N1 C2 N4 C6 3.5(4) . . . . ?
O1 C1 N3 C3 178.0(2) . . . . ?
O1 C29 C30 C25 -176.3(2) . . . . ?
Ca1 O3 C9 C8 -113.6(2) . . . . ?
Ca1 O3 C10 C11 40.6(3) . . . . ?
Ca1 O4 C11 C10 43.2(3) . . . . ?
Ca1 O4 C12 C13 -56.1(3) . . . . ?
Ca1 O5 C13 C12 -23.8(4) . . . . ?
Ca1 O5 C14 C15 48.3(3) . . . . ?
Ca1 O6 C15 C14 34.8(4) . . . . ?
Ca1 O6 C16 C17 109.4(3) . . . . ?
C1 N1 C2 N2 1.2(4) . . . . ?
C1 N1 C2 N4 -177.9(3) . . . . ?
C1 O1 C29 C28 93.4(3) . . . . ?
C1 O1 C29 C30 -89.7(3) . . . . ?
O2 C3 N3 C1 -176.7(2) . . . . ?
O2 C8 C9 O3 70.1(4) . . . . ?
C2 N1 C1 O1 179.3(2) . . . . ?
C2 N1 C1 N3 -0.8(4) . . . . ?
C2 N2 C3 O2 177.0(3) . . . . ?
C2 N2 C3 N3 -4.5(4) . . . . ?
C2 N4 C4 C5 81.8(3) . . . . ?
C2 N4 C6 C7 103.3(3) . . . . ?
N2 C2 N4 C4 5.6(4) . . . . ?
N2 C2 N4 C6 -175.7(3) . . . . ?
N2 C3 N3 C1 4.7(4) . . . . ?
O3 C10 C11 O4 -53.0(3) . . . . ?
C3 O2 C8 C9 -168.5(3) . . . . ?
O4 C12 C13 O5 51.2(4) . . . . ?
N4 C2 N2 C3 -179.7(3) . . . . ?
C4 N4 C6 C7 -78.0(4) . . . . ?
O5 C14 C15 O6 -51.8(4) . . . . ?
O6 C16 C17 O7 -60.1(4) . . . . ?
C6 N4 C4 C5 -97.0(3) . . . . ?
C8 O2 C3 N2 -1.8(4) . . . . ?
C8 O2 C3 N3 179.5(3) . . . . ?
O8 C25 C26 C27 -176.1(3) . . . . ?
O8 C25 C30 C29 175.6(2) . . . . ?
C9 O3 C10 C11 -158.1(3) . . . . ?
C10 O3 C9 C8 86.5(3) . . . . ?
C11 O4 C12 C13 173.3(3) . . . . ?
C12 O4 C11 C10 171.9(3) . . . . ?
C13 O5 C14 C15 -165.0(3) . . . . ?
C14 O5 C13 C12 -169.2(3) . . . . ?
C15 O6 C16 C17 -60.7(4) . . . . ?
C16 O6 C15 C14 -154.2(3) . . . . ?
C17 O7 C18 N6 2.0(4) . . . . ?
C17 O7 C18 N7 -178.7(3) . . . . ?
C18 N6 C19 N5 -1.2(4) . . . . ?
C18 N6 C19 N8 -179.0(3) . . . . ?
C18 O7 C17 C16 134.7(3) . . . . ?
C18 N7 C20 N5 -0.1(4) . . . . ?
C18 N7 C20 O8 -179.8(3) . . . . ?
C19 N5 C20 N7 1.7(4) . . . . ?
C19 N5 C20 O8 -178.7(2) . . . . ?
C19 N6 C18 O7 -177.7(3) . . . . ?
C19 N6 C18 N7 3.1(4) . . . . ?
C19 N8 C21 C22 94.7(4) . . . . ?
C19 N8 C23 C24 94.9(4) . . . . ?
C20 N5 C19 N6 -0.9(4) . . . . ?
C20 N5 C19 N8 176.9(3) . . . . ?
C20 N7 C18 N6 -2.6(4) . . . . ?
C20 N7 C18 O7 178.2(3) . . . . ?
C20 O8 C25 C26 -65.6(4) . . . . ?
C20 O8 C25 C30 118.9(3) . . . . ?
C21 N8 C19 N5 -175.8(3) . . . . ?
C21 N8 C19 N6 2.2(4) . . . . ?
C21 N8 C23 C24 -88.8(3) . . . . ?
C23 N8 C19 N5 0.3(4) . . . . ?
C23 N8 C19 N6 178.4(3) . . . . ?
C23 N8 C21 C22 -81.6(4) . . . . ?
C25 O8 C20 N5 159.7(3) . . . . ?
C25 O8 C20 N7 -20.6(4) . . . . ?
C25 C26 C27 C28 0.8(4) . . . . ?
C26 C25 C30 C29 0.2(4) . . . . ?
C26 C27 C28 C29 -0.2(4) . . . . ?
C27 C28 C29 O1 176.3(2) . . . . ?
C27 C28 C29 C30 -0.5(4) . . . . ?
C28 C29 C30 C25 0.5(4) . . . . ?
C29 O1 C1 N1 -172.4(2) . . . . ?
C29 O1 C1 N3 7.7(4) . . . . ?
C30 C25 C26 C27 -0.9(4) . . . . ?

loop_
_twin_individual_id
_twin_individual_mass_fraction_refined
1 0.8117(12)
2 0.1883(12)
